data_4100271
_journal_name_full 'Journal of the American Chemical Society'
_journal_year 2005
_chemical_formula_sum 'C32 H36 S7'
_chemical_formula_weight 645.03
_space_group_IT_number 14
_symmetry_cell_setting monoclinic
_symmetry_space_group_name_Hall '-P 2ybc'
_symmetry_space_group_name_H-M 'P 1 21/c 1'
_cell_angle_alpha 90.00
_cell_angle_beta 94.396(6)
_cell_angle_gamma 90.00
_cell_formula_units_Z 4
_cell_length_a 16.309(4)
_cell_length_b 8.446(2)
_cell_length_c 22.011(5)
_cell_measurement_temperature 120(2)
_cell_volume 3022.9(13)
_diffrn_ambient_temperature 120(2)
_exptl_crystal_density_diffrn 1.417
_cod_original_sg_symbol_H-M 'P 21/c'
_cod_database_code 4100271

loop_
_symmetry_equiv_pos_as_xyz
'x, y, z'
'-x, y+1/2, -z+1/2'
'-x, -y, -z'
'x, -y-1/2, z-1/2'

loop_
_atom_site_label
_atom_site_type_symbol
_atom_site_fract_x
_atom_site_fract_y
_atom_site_fract_z
_atom_site_U_iso_or_equiv
_atom_site_adp_type
_atom_site_occupancy
_atom_site_symmetry_multiplicity
_atom_site_calc_flag
_atom_site_refinement_flags
_atom_site_disorder_assembly
_atom_site_disorder_group
S1 S 0.66503(4) 0.38289(9) 0.07134(3) 0.01973(16) Uani 1 1 d . . .
S2 S 0.52395(4) 0.22020(9) -0.01175(3) 0.02042(17) Uani 1 1 d . . .
S3 S 0.33091(4) 0.20093(9) -0.01830(3) 0.01999(16) Uani 1 1 d . . .
S4 S 0.18636(4) 0.32156(9) 0.05702(3) 0.02012(16) Uani 1 1 d . . .
S5 S 0.16392(4) 0.48246(9) 0.18377(3) 0.01945(16) Uani 1 1 d . . .
S6 S 0.27070(4) 0.54839(9) 0.30599(3) 0.01915(16) Uani 1 1 d . . .
S7 S 0.44977(4) 0.46911(9) 0.36096(3) 0.01878(16) Uani 1 1 d . . .
C1 C 0.63133(17) 0.4888(3) 0.13330(12) 0.0176(6) Uani 1 1 d . . .
C2 C 0.54904(16) 0.4760(3) 0.13684(12) 0.0154(6) Uani 1 1 d . . .
H2 H 0.5202 0.5273 0.1671 0.010(7) Uiso 1 1 calc R . .
C3 C 0.50990(16) 0.3771(3) 0.09025(12) 0.0154(6) Uani 1 1 d . . .
C4 C 0.56595(16) 0.3248(3) 0.05052(12) 0.0173(6) Uani 1 1 d . . .
C5 C 0.42771(16) 0.3239(3) 0.07063(12) 0.0168(6) Uani 1 1 d . . .
C6 C 0.42791(17) 0.2458(3) 0.01562(12) 0.0182(6) Uani 1 1 d . . .
C7 C 0.34521(16) 0.3389(3) 0.08902(12) 0.0161(6) Uani 1 1 d . . .
C8 C 0.28832(17) 0.2874(3) 0.04369(12) 0.0191(6) Uani 1 1 d . . .
C9 C 0.30372(16) 0.3933(3) 0.14117(12) 0.0171(6) Uani 1 1 d . . .
C10 C 0.21963(17) 0.4009(3) 0.12733(12) 0.0183(6) Uani 1 1 d . . .
C11 C 0.32367(16) 0.4361(3) 0.20430(12) 0.0155(6) Uani 1 1 d . . .
C12 C 0.25448(17) 0.4917(3) 0.23014(12) 0.0187(6) Uani 1 1 d . . .
C13 C 0.39213(16) 0.4256(3) 0.24895(11) 0.0149(6) Uani 1 1 d . . .
C14 C 0.37177(16) 0.4881(3) 0.30404(12) 0.0175(6) Uani 1 1 d . . .
C15 C 0.47202(16) 0.3524(3) 0.25455(12) 0.0164(6) Uani 1 1 d . . .
H15 H 0.4954 0.2991 0.2220 0.010(7) Uiso 1 1 calc R . .
C16 C 0.51049(16) 0.3673(3) 0.31124(12) 0.0164(6) Uani 1 1 d . . .
C17 C 0.69304(16) 0.5810(3) 0.17344(12) 0.0182(6) Uani 1 1 d . . .
H17A H 0.6648 0.6268 0.2076 0.026(8) Uiso 1 1 calc R . .
H17B H 0.7135 0.6701 0.1496 0.021(8) Uiso 1 1 calc R . .
C18 C 0.76662(17) 0.4845(3) 0.19962(13) 0.0208(6) Uani 1 1 d . . .
H18A H 0.7466 0.3959 0.2240 0.024(8) Uiso 1 1 calc R . .
H18B H 0.7951 0.4383 0.1656 0.029(9) Uiso 1 1 calc R . .
C19 C 0.82767(17) 0.5823(3) 0.23952(13) 0.0206(6) Uani 1 1 d . . .
H19A H 0.7998 0.6236 0.2747 0.030(9) Uiso 1 1 calc R . .
H19B H 0.8452 0.6742 0.2158 0.033(9) Uiso 1 1 calc R . .
C20 C 0.90423(17) 0.4891(4) 0.26340(13) 0.0232(6) Uani 1 1 d . . .
H20A H 0.8874 0.4006 0.2892 0.032(9) Uiso 1 1 calc R . .
H20B H 0.9309 0.4433 0.2285 0.023(8) Uiso 1 1 calc R . .
C21 C 0.96565(18) 0.5932(4) 0.30038(15) 0.0309(7) Uani 1 1 d . . .
H21A H 0.9381 0.6375 0.3351 0.034(9) Uiso 1 1 calc R . .
H21B H 0.9803 0.6831 0.2745 0.038(10) Uiso 1 1 calc R . .
C22 C 1.04516(18) 0.5129(4) 0.32534(14) 0.0277(7) Uani 1 1 d . . .
H22A H 1.0700 0.4584 0.2914 0.032(9) Uiso 1 1 calc R . .
H22B H 1.0843 0.5955 0.3411 0.038(10) Uiso 1 1 calc R . .
C23 C 1.0342(2) 0.3943(4) 0.37538(15) 0.0331(8) Uani 1 1 d . . .
H23A H 1.0067 0.2988 0.3575 0.049(11) Uiso 1 1 calc R . .
H23B H 0.9979 0.4405 0.4048 0.058(12) Uiso 1 1 calc R . .
C24 C 1.1158(2) 0.3455(4) 0.40954(14) 0.0314(8) Uani 1 1 d . . .
H24A H 1.1051 0.2703 0.4419 0.056(12) Uiso 1 1 calc R . .
H24B H 1.1433 0.4395 0.4275 0.038(10) Uiso 1 1 calc R . .
H24C H 1.1512 0.2955 0.3810 0.063(13) Uiso 1 1 calc R . .
C25 C 0.59588(16) 0.3157(3) 0.33301(12) 0.0169(6) Uani 1 1 d . . .
H25A H 0.6213 0.2608 0.2994 0.018(7) Uiso 1 1 calc R . .
H25B H 0.5927 0.2395 0.3669 0.009(7) Uiso 1 1 calc R . .
C26 C 0.65044(16) 0.4552(3) 0.35476(13) 0.0200(6) Uani 1 1 d . . .
H26A H 0.6512 0.5336 0.3214 0.023(8) Uiso 1 1 calc R . .
H26B H 0.6259 0.5072 0.3894 0.017(7) Uiso 1 1 calc R . .
C27 C 0.73884(17) 0.4084(4) 0.37471(13) 0.0222(6) Uani 1 1 d . . .
H27A H 0.7598 0.3400 0.3428 0.021(8) Uiso 1 1 calc R . .
H27B H 0.7730 0.5054 0.3773 0.021(8) Uiso 1 1 calc R . .
C28 C 0.75033(16) 0.3215(4) 0.43550(13) 0.0209(6) Uani 1 1 d . . .
H28A H 0.7246 0.2155 0.4314 0.023(8) Uiso 1 1 calc R . .
H28B H 0.7225 0.3812 0.4667 0.011(7) Uiso 1 1 calc R . .
C29 C 0.84154(17) 0.3032(4) 0.45610(13) 0.0233(6) Uani 1 1 d . . .
H29A H 0.8687 0.2442 0.4243 0.033(9) Uiso 1 1 calc R . .
H29B H 0.8667 0.4098 0.4592 0.020(8) Uiso 1 1 calc R . .
C30 C 0.85895(17) 0.2186(4) 0.51649(13) 0.0226(6) Uani 1 1 d . . .
H30A H 0.8305 0.1150 0.5147 0.024(8) Uiso 1 1 calc R . .
H30B H 0.8361 0.2819 0.5491 0.013(7) Uiso 1 1 calc R . .
C31 C 0.95017(18) 0.1920(4) 0.53272(14) 0.0293(7) Uani 1 1 d . . .
H31A H 0.9741 0.1378 0.4983 0.027(8) Uiso 1 1 calc R . .
H31B H 0.9778 0.2959 0.5385 0.070(14) Uiso 1 1 calc R . .
C32 C 0.9672(2) 0.0937(4) 0.59008(14) 0.0319(8) Uani 1 1 d . . .
H32A H 1.0265 0.0769 0.5975 0.042(10) Uiso 1 1 calc R . .
H32B H 0.9394 -0.0088 0.5849 0.063(13) Uiso 1 1 calc R . .
H32C H 0.9465 0.1497 0.6248 0.043(10) Uiso 1 1 calc R . .

loop_
_atom_site_aniso_label
_atom_site_aniso_U_11
_atom_site_aniso_U_22
_atom_site_aniso_U_33
_atom_site_aniso_U_23
_atom_site_aniso_U_13
_atom_site_aniso_U_12
S1 0.0188(3) 0.0246(4) 0.0162(3) -0.0043(3) 0.0034(3) -0.0020(3)
S2 0.0228(4) 0.0251(4) 0.0135(3) -0.0046(3) 0.0023(3) -0.0025(3)
S3 0.0222(4) 0.0248(4) 0.0125(3) -0.0019(3) -0.0020(3) -0.0031(3)
S4 0.0187(3) 0.0259(4) 0.0150(3) 0.0006(3) -0.0034(3) -0.0012(3)
S5 0.0176(3) 0.0244(4) 0.0161(3) 0.0011(3) -0.0004(3) 0.0013(3)
S6 0.0201(3) 0.0225(4) 0.0147(3) -0.0020(3) 0.0010(3) 0.0033(3)
S7 0.0212(3) 0.0226(4) 0.0122(3) -0.0021(3) -0.0008(3) 0.0024(3)
C1 0.0222(14) 0.0170(14) 0.0133(13) 0.0001(11) -0.0006(11) 0.0013(11)
C2 0.0214(14) 0.0129(14) 0.0119(13) 0.0012(11) 0.0019(11) 0.0015(11)
C3 0.0195(14) 0.0149(14) 0.0117(13) 0.0032(11) 0.0001(11) -0.0002(11)
C4 0.0164(13) 0.0198(15) 0.0153(13) 0.0022(12) -0.0005(11) -0.0025(11)
C5 0.0220(14) 0.0158(15) 0.0124(13) 0.0023(11) -0.0003(11) -0.0011(11)
C6 0.0204(14) 0.0193(15) 0.0146(13) 0.0009(12) 0.0002(11) -0.0025(12)
C7 0.0195(13) 0.0161(14) 0.0123(13) 0.0019(11) -0.0016(11) -0.0005(11)
C8 0.0254(15) 0.0170(15) 0.0149(13) 0.0026(12) 0.0011(12) -0.0011(12)
C9 0.0203(14) 0.0169(15) 0.0136(13) 0.0027(11) -0.0023(11) -0.0014(11)
C10 0.0197(14) 0.0207(15) 0.0139(13) 0.0022(12) -0.0017(11) -0.0003(11)
C11 0.0184(13) 0.0149(14) 0.0131(13) 0.0017(11) -0.0003(11) 0.0000(11)
C12 0.0210(14) 0.0186(15) 0.0159(13) 0.0010(12) -0.0021(12) -0.0019(11)
C13 0.0177(13) 0.0142(14) 0.0128(13) 0.0001(11) 0.0010(11) -0.0026(11)
C14 0.0181(13) 0.0185(15) 0.0155(14) 0.0031(12) -0.0004(11) 0.0009(11)
C15 0.0196(14) 0.0166(14) 0.0132(13) 0.0016(11) 0.0030(11) -0.0008(11)
C16 0.0192(14) 0.0159(14) 0.0139(13) -0.0007(11) 0.0015(11) -0.0012(11)
C17 0.0179(13) 0.0201(15) 0.0163(13) -0.0003(12) -0.0011(11) -0.0018(11)
C18 0.0206(14) 0.0209(16) 0.0204(15) -0.0020(12) -0.0013(12) 0.0007(12)
C19 0.0190(14) 0.0202(15) 0.0219(15) 0.0007(13) -0.0025(12) -0.0001(12)
C20 0.0213(14) 0.0267(17) 0.0214(15) 0.0000(13) -0.0002(12) 0.0020(13)
C21 0.0253(16) 0.0310(19) 0.0344(18) -0.0007(15) -0.0098(14) 0.0021(14)
C22 0.0223(15) 0.0322(19) 0.0284(17) -0.0012(14) 0.0001(13) 0.0009(14)
C23 0.0297(17) 0.040(2) 0.0295(17) 0.0041(16) 0.0033(15) -0.0013(15)
C24 0.0369(18) 0.035(2) 0.0212(16) 0.0059(15) -0.0037(14) 0.0003(15)
C25 0.0193(13) 0.0179(15) 0.0133(13) -0.0011(11) -0.0002(11) 0.0008(11)
C26 0.0227(14) 0.0201(15) 0.0166(14) -0.0019(12) -0.0028(12) -0.0015(12)
C27 0.0211(14) 0.0262(17) 0.0190(14) -0.0024(13) -0.0013(12) -0.0003(12)
C28 0.0187(14) 0.0251(16) 0.0185(14) -0.0002(12) -0.0010(12) 0.0004(12)
C29 0.0218(15) 0.0280(17) 0.0196(15) -0.0023(13) -0.0022(12) -0.0004(13)
C30 0.0224(15) 0.0254(16) 0.0197(15) -0.0022(13) -0.0005(12) 0.0013(13)
C31 0.0233(16) 0.042(2) 0.0222(16) 0.0016(15) -0.0026(13) -0.0004(14)
C32 0.0303(17) 0.039(2) 0.0258(17) 0.0053(15) -0.0021(14) 0.0040(15)

loop_
_geom_bond_atom_site_label_1
_geom_bond_atom_site_label_2
_geom_bond_distance
_geom_bond_site_symmetry_2
_geom_bond_publ_flag
S1 C4 1.717(3) . ?
S1 C1 1.754(3) . ?
S2 C4 1.728(3) . ?
S2 C6 1.734(3) . ?
S3 C8 1.739(3) . ?
S3 C6 1.739(3) . ?
S4 C10 1.735(3) . ?
S4 C8 1.735(3) . ?
S5 C12 1.732(3) . ?
S5 C10 1.737(3) . ?
S6 C14 1.729(3) . ?
S6 C12 1.738(3) . ?
S7 C14 1.723(3) . ?
S7 C16 1.756(3) . ?
C1 C2 1.355(4) . ?
C1 C17 1.505(4) . ?
C2 C3 1.434(4) . ?
C2 H2 0.9500 . ?
C3 C4 1.385(4) . ?
C3 C5 1.448(4) . ?
C5 C6 1.379(4) . ?
C5 C7 1.440(4) . ?
C7 C8 1.380(4) . ?
C7 C9 1.451(4) . ?
C9 C10 1.383(4) . ?
C9 C11 1.449(4) . ?
C11 C12 1.384(4) . ?
C11 C13 1.433(4) . ?
C13 C14 1.386(4) . ?
C13 C15 1.439(4) . ?
C15 C16 1.359(4) . ?
C15 H15 0.9500 . ?
C16 C25 1.502(4) . ?
C17 C18 1.527(4) . ?
C17 H17A 0.9900 . ?
C17 H17B 0.9900 . ?
C18 C19 1.520(4) . ?
C18 H18A 0.9900 . ?
C18 H18B 0.9900 . ?
C19 C20 1.534(4) . ?
C19 H19A 0.9900 . ?
C19 H19B 0.9900 . ?
C20 C21 1.521(4) . ?
C20 H20A 0.9900 . ?
C20 H20B 0.9900 . ?
C21 C22 1.528(4) . ?
C21 H21A 0.9900 . ?
C21 H21B 0.9900 . ?
C22 C23 1.509(4) . ?
C22 H22A 0.9900 . ?
C22 H22B 0.9900 . ?
C23 C24 1.535(4) . ?
C23 H23A 0.9900 . ?
C23 H23B 0.9900 . ?
C24 H24A 0.9800 . ?
C24 H24B 0.9800 . ?
C24 H24C 0.9800 . ?
C25 C26 1.531(4) . ?
C25 H25A 0.9900 . ?
C25 H25B 0.9900 . ?
C26 C27 1.527(4) . ?
C26 H26A 0.9900 . ?
C26 H26B 0.9900 . ?
C27 C28 1.525(4) . ?
C27 H27A 0.9900 . ?
C27 H27B 0.9900 . ?
C28 C29 1.529(4) . ?
C28 H28A 0.9900 . ?
C28 H28B 0.9900 . ?
C29 C30 1.517(4) . ?
C29 H29A 0.9900 . ?
C29 H29B 0.9900 . ?
C30 C31 1.520(4) . ?
C30 H30A 0.9900 . ?
C30 H30B 0.9900 . ?
C31 C32 1.518(4) . ?
C31 H31A 0.9900 . ?
C31 H31B 0.9900 . ?
C32 H32A 0.9800 . ?
C32 H32B 0.9800 . ?
C32 H32C 0.9800 . ?

loop_
_cod_related_entry_id
_cod_related_entry_database
_cod_related_entry_code
1 ChemSpider 30659896
